data_7219877
loop_
_publ_author_name
'Zhang, Sheng'
'Liu, Xiangyu'
'Yang, Qi'
'Wei, Qing'
'Xie, Gang'
'Chen, Sanping'

_publ_section_title
;
 Mixed-metal--organic frameworks (M&#x2032;MOFs) from 1D to 3D based on
 the &#x201C;organic&#x201D; connectivity and the inorganic connectivity:
 syntheses, structures and magnetic properties
;
_journal_issue 17
_journal_name_full CrystEngComm
_journal_page_first 3312
_journal_paper_doi 10.1039/C5CE00126A
_journal_volume 17
_journal_year 2015
_chemical_formula_sum 'C12 H24 Ca2 N6 Ni O24'
_chemical_formula_weight 775.24
_chemical_name_systematic
; 
 ? 
;
_space_group_IT_number 2
_symmetry_cell_setting triclinic
_symmetry_space_group_name_Hall '-P 1'
_symmetry_space_group_name_H-M 'P -1'
_atom_sites_solution_hydrogens geom
_atom_sites_solution_primary direct
_atom_sites_solution_secondary difmap
_audit_creation_method SHELXL-97
_audit_update_record
;
2015-03-10 deposited with the CCDC.
2015-03-11 downloaded from the CCDC.
;
_cell_angle_alpha 78.411(2)
_cell_angle_beta 84.660(2)
_cell_angle_gamma 77.080(2)
_cell_formula_units_Z 1
_cell_length_a 6.6503(9)
_cell_length_b 7.9533(11)
_cell_length_c 13.656(2)
_cell_measurement_reflns_used 3524
_cell_measurement_temperature 293(2)
_cell_measurement_theta_max 25.10
_cell_measurement_theta_min 1.96
_cell_volume 688.78(17)
_computing_structure_refinement 'SHELXL-97 (Sheldrick, 1997)'
_computing_structure_solution 'SHELXS-97 (Sheldrick, 1990)'
_diffrn_ambient_temperature 293(2)
_diffrn_measured_fraction_theta_full 0.986
_diffrn_measured_fraction_theta_max 0.986
_diffrn_radiation_monochromator graphite
_diffrn_radiation_source 'fine-focus sealed tube'
_diffrn_radiation_type MoK\a
_diffrn_radiation_wavelength 0.71073
_diffrn_reflns_av_R_equivalents 0.0167
_diffrn_reflns_av_sigmaI/netI 0.0336
_diffrn_reflns_limit_h_max 8
_diffrn_reflns_limit_h_min -4
_diffrn_reflns_limit_k_max 9
_diffrn_reflns_limit_k_min -9
_diffrn_reflns_limit_l_max 16
_diffrn_reflns_limit_l_min -16
_diffrn_reflns_number 3674
_diffrn_reflns_theta_full 25.68
_diffrn_reflns_theta_max 25.68
_diffrn_reflns_theta_min 1.52
_exptl_absorpt_coefficient_mu 1.191
_exptl_absorpt_correction_T_max 0.9019
_exptl_absorpt_correction_T_min 0.7973
_exptl_absorpt_correction_type multi-scan
_exptl_absorpt_process_details SADABS
_exptl_crystal_colour pink
_exptl_crystal_density_diffrn 1.869
_exptl_crystal_density_method 'not measured'
_exptl_crystal_description block
_exptl_crystal_F_000 398
_exptl_crystal_size_max 0.27
_exptl_crystal_size_mid 0.19
_exptl_crystal_size_min 0.12
_refine_diff_density_max 0.577
_refine_diff_density_min -0.520
_refine_diff_density_rms 0.087
_refine_ls_extinction_method none
_refine_ls_goodness_of_fit_ref 1.003
_refine_ls_hydrogen_treatment mixed
_refine_ls_matrix_type full
_refine_ls_number_parameters 235
_refine_ls_number_reflns 2571
_refine_ls_number_restraints 15
_refine_ls_restrained_S_all 1.000
_refine_ls_R_factor_all 0.0429
_refine_ls_R_factor_gt 0.0373
_refine_ls_shift/su_max 0.000
_refine_ls_shift/su_mean 0.000
_refine_ls_structure_factor_coef Fsqd
_refine_ls_weighting_details 'calc w=1/[\s^2^(Fo^2^)+(0.0500P)^2^+0.9000P] where P=(Fo^2^+2Fc^2^)/3'
_refine_ls_weighting_scheme calc
_refine_ls_wR_factor_gt 0.0971
_refine_ls_wR_factor_ref 0.1015
_reflns_number_gt 2243
_reflns_number_total 2571
_reflns_threshold_expression >2sigma(I)
_cod_data_source_file c5ce00126a2.cif
_cod_data_source_block 4
_cod_depositor_comments 'Adding full bibliography for 7219869--7219878.cif.'
_cod_original_sg_symbol_H-M p-1
_cod_database_code 7219877

loop_
_symmetry_equiv_pos_as_xyz
'x, y, z'
'-x, -y, -z'

loop_
_atom_site_label
_atom_site_type_symbol
_atom_site_fract_x
_atom_site_fract_y
_atom_site_fract_z
_atom_site_U_iso_or_equiv
_atom_site_adp_type
_atom_site_occupancy
_atom_site_symmetry_multiplicity
_atom_site_calc_flag
_atom_site_refinement_flags
Ca1 Ca 0.64476(8) 0.83893(7) 0.40980(4) 0.02185(16) Uani 1 1 d .
Ni1 Ni 0.5000 0.5000 1.0000 0.02506(16) Uani 1 2 d S
O1 O 0.3797(3) 0.4934(3) 0.86839(14) 0.0301(5) Uani 1 1 d .
O2 O 0.4139(3) 0.5852(3) 0.70377(15) 0.0361(5) Uani 1 1 d .
O3 O 0.8081(3) 0.6459(3) 0.57062(15) 0.0375(5) Uani 1 1 d .
O4 O 0.5948(3) 0.8950(2) 0.58311(14) 0.0287(5) Uani 1 1 d .
O5 O 0.4516(3) 0.8418(3) 0.26267(17) 0.0382(5) Uani 1 1 d .
O6 O 0.5166(4) 0.9645(3) 0.11052(17) 0.0515(7) Uani 1 1 d .
O7 O 0.6996(4) 0.9774(3) 0.23044(17) 0.0427(6) Uani 1 1 d .
O8 O 0.3623(5) 0.6915(4) 0.4774(2) 0.0612(8) Uani 1 1 d D
H8A H 0.338(9) 0.637(5) 0.436(2) 0.092 Uiso 1 1 d D
H8B H 0.381(8) 0.634(5) 0.5340(14) 0.092 Uiso 1 1 d D
O9 O 0.8415(4) 0.5916(3) 0.3502(2) 0.0457(6) Uani 1 1 d D
H9A H 0.947(4) 0.538(4) 0.378(3) 0.068 Uiso 1 1 d D
H9B H 0.769(5) 0.532(4) 0.334(3) 0.068 Uiso 1 1 d D
O10 O 0.9483(4) 0.9488(4) 0.40609(18) 0.0499(7) Uani 1 1 d D
H10A H 1.042(5) 0.915(5) 0.445(2) 0.075 Uiso 1 1 d D
H10B H 0.968(6) 1.025(4) 0.358(2) 0.075 Uiso 1 1 d D
O11 O 0.7007(4) 0.2566(3) 0.99772(17) 0.0369(5) Uani 1 1 d D
H11A H 0.756(6) 0.255(5) 0.9418(14) 0.055 Uiso 1 1 d D
H11B H 0.645(6) 0.174(3) 1.021(2) 0.055 Uiso 1 1 d D
O12 O 0.8719(5) 0.2507(5) 0.8155(2) 0.0672(8) Uani 1 1 d D
H12A H 0.814(6) 0.203(7) 0.781(3) 0.101 Uiso 1 1 d D
H12B H 0.990(4) 0.263(7) 0.795(4) 0.101 Uiso 1 1 d D
N1 N 0.5562(4) 0.9282(3) 0.19887(18) 0.0316(6) Uani 1 1 d .
N2 N 0.6939(4) 0.6248(3) 0.90220(17) 0.0250(5) Uani 1 1 d .
N3 N 0.9102(4) 0.8016(3) 0.74815(18) 0.0278(5) Uani 1 1 d .
C1 C 0.8481(4) 0.6927(4) 0.9207(2) 0.0296(6) Uani 1 1 d .
H1A H 0.8838 0.6807 0.9864 0.036 Uiso 1 1 calc R
C2 C 0.9564(5) 0.7809(4) 0.8436(2) 0.0319(7) Uani 1 1 d .
H2A H 1.0641 0.8271 0.8585 0.038 Uiso 1 1 calc R
C3 C 0.6451(4) 0.6434(3) 0.80659(19) 0.0223(6) Uani 1 1 d .
C4 C 0.7566(4) 0.7311(3) 0.7298(2) 0.0221(6) Uani 1 1 d .
C5 C 0.4643(4) 0.5676(4) 0.7910(2) 0.0255(6) Uani 1 1 d .
C6 C 0.7144(4) 0.7560(4) 0.6209(2) 0.0253(6) Uani 1 1 d .

loop_
_atom_site_aniso_label
_atom_site_aniso_U_11
_atom_site_aniso_U_22
_atom_site_aniso_U_33
_atom_site_aniso_U_23
_atom_site_aniso_U_13
_atom_site_aniso_U_12
Ca1 0.0227(3) 0.0225(3) 0.0182(3) -0.0016(2) 0.0009(2) -0.0029(2)
Ni1 0.0296(3) 0.0301(3) 0.0159(3) 0.0015(2) 0.0001(2) -0.0129(2)
O1 0.0332(11) 0.0383(12) 0.0215(10) 0.0003(9) 0.0008(8) -0.0193(9)
O2 0.0446(13) 0.0469(13) 0.0215(11) 0.0020(9) -0.0068(9) -0.0245(11)
O3 0.0408(12) 0.0386(12) 0.0229(10) -0.0055(9) -0.0006(9) 0.0124(10)
O4 0.0335(11) 0.0250(10) 0.0204(10) 0.0021(8) -0.0034(8) 0.0040(8)
O5 0.0411(13) 0.0428(13) 0.0312(11) 0.0019(10) -0.0034(10) -0.0170(10)
O6 0.0793(19) 0.0534(15) 0.0239(12) 0.0046(11) -0.0155(12) -0.0238(14)
O7 0.0436(13) 0.0597(15) 0.0301(12) -0.0015(11) -0.0038(10) -0.0270(12)
O8 0.0547(17) 0.0530(17) 0.069(2) 0.0152(15) 0.0012(16) -0.0223(14)
O9 0.0364(13) 0.0381(13) 0.0669(17) -0.0270(12) -0.0212(12) 0.0058(10)
O10 0.0518(15) 0.0703(18) 0.0323(13) 0.0097(12) -0.0059(11) -0.0385(14)
O11 0.0425(13) 0.0352(12) 0.0317(12) -0.0009(10) 0.0003(10) -0.0110(10)
O12 0.0570(18) 0.094(2) 0.0589(19) -0.0286(17) 0.0136(15) -0.0266(17)
N1 0.0386(14) 0.0297(13) 0.0245(13) -0.0022(10) -0.0036(11) -0.0043(11)
N2 0.0299(12) 0.0274(12) 0.0171(11) 0.0015(9) -0.0004(9) -0.0099(10)
N3 0.0225(12) 0.0333(13) 0.0245(12) 0.0044(10) -0.0012(9) -0.0082(10)
C1 0.0306(15) 0.0355(16) 0.0220(14) 0.0014(12) -0.0072(12) -0.0090(13)
C2 0.0274(15) 0.0387(17) 0.0291(16) 0.0030(13) -0.0049(12) -0.0129(13)
C3 0.0249(13) 0.0221(13) 0.0176(13) 0.0010(10) -0.0016(10) -0.0044(11)
C4 0.0211(13) 0.0203(13) 0.0207(13) 0.0009(10) -0.0011(10) -0.0001(10)
C5 0.0302(15) 0.0237(14) 0.0226(14) -0.0019(11) -0.0020(11) -0.0074(11)
C6 0.0234(13) 0.0279(15) 0.0207(14) 0.0028(11) -0.0022(11) -0.0035(11)

loop_
_atom_type_symbol
_atom_type_description
_atom_type_scat_dispersion_real
_atom_type_scat_dispersion_imag
_atom_type_scat_source
C C 0.0033 0.0016 'International Tables Vol C Tables 4.2.6.8 and 6.1.1.4'
H H 0.0000 0.0000 'International Tables Vol C Tables 4.2.6.8 and 6.1.1.4'
Ca Ca 0.2262 0.3064 'International Tables Vol C Tables 4.2.6.8 and 6.1.1.4'
N N 0.0061 0.0033 'International Tables Vol C Tables 4.2.6.8 and 6.1.1.4'
Ni Ni 0.3393 1.1124 'International Tables Vol C Tables 4.2.6.8 and 6.1.1.4'
O O 0.0106 0.0060 'International Tables Vol C Tables 4.2.6.8 and 6.1.1.4'

loop_
_geom_angle_atom_site_label_1
_geom_angle_atom_site_label_2
_geom_angle_atom_site_label_3
_geom_angle
_geom_angle_site_symmetry_1
_geom_angle_site_symmetry_3
O9 Ca1 O4 161.18(8) . 2_676
O9 Ca1 O10 89.50(10) . .
O4 Ca1 O10 97.27(9) 2_676 .
O9 Ca1 O8 93.37(10) . .
O4 Ca1 O8 86.57(9) 2_676 .
O10 Ca1 O8 159.08(10) . .
O9 Ca1 O4 128.90(8) . .
O4 Ca1 O4 69.48(7) 2_676 .
O10 Ca1 O4 84.19(8) . .
O8 Ca1 O4 77.90(10) . .
O9 Ca1 O5 78.88(8) . .
O4 Ca1 O5 82.96(7) 2_676 .
O10 Ca1 O5 125.92(8) . .
O8 Ca1 O5 74.91(10) . .
O4 Ca1 O5 142.12(7) . .
O9 Ca1 O7 80.94(9) . .
O4 Ca1 O7 83.79(8) 2_676 .
O10 Ca1 O7 75.46(8) . .
O8 Ca1 O7 125.46(10) . .
O4 Ca1 O7 143.97(8) . .
O5 Ca1 O7 50.68(7) . .
O9 Ca1 O3 77.74(8) . .
O4 Ca1 O3 120.67(7) 2_676 .
O10 Ca1 O3 79.95(8) . .
O8 Ca1 O3 80.42(9) . .
O4 Ca1 O3 51.21(6) . .
O5 Ca1 O3 144.68(8) . .
O7 Ca1 O3 147.39(8) . .
O9 Ca1 C6 103.27(9) . .
O4 Ca1 C6 95.14(7) 2_676 .
O10 Ca1 C6 81.08(8) . .
O8 Ca1 C6 78.09(10) . .
O4 Ca1 C6 25.67(7) . .
O5 Ca1 C6 153.00(8) . .
O7 Ca1 C6 156.15(8) . .
O3 Ca1 C6 25.55(7) . .
O9 Ca1 N1 78.53(8) . .
O4 Ca1 N1 82.96(7) 2_676 .
O10 Ca1 N1 100.62(8) . .
O8 Ca1 N1 100.26(10) . .
O4 Ca1 N1 152.43(7) . .
O5 Ca1 N1 25.38(7) . .
O7 Ca1 N1 25.29(7) . .
O3 Ca1 N1 156.25(7) . .
C6 Ca1 N1 177.58(8) . .
O9 Ca1 Ca1 162.44(7) . 2_676
O4 Ca1 Ca1 35.68(5) 2_676 2_676
O10 Ca1 Ca1 90.69(8) . 2_676
O8 Ca1 Ca1 80.44(8) . 2_676
O4 Ca1 Ca1 33.81(4) . 2_676
O5 Ca1 Ca1 114.75(6) . 2_676
O7 Ca1 Ca1 116.06(6) . 2_676
O3 Ca1 Ca1 85.01(5) . 2_676
C6 Ca1 Ca1 59.47(6) . 2_676
N1 Ca1 Ca1 118.64(5) . 2_676
O9 Ca1 H9B 15.9(5) . .
O4 Ca1 H9B 149.8(6) 2_676 .
O10 Ca1 H9B 105.2(6) . .
O8 Ca1 H9B 79.7(7) . .
O4 Ca1 H9B 132.0(9) . .
O5 Ca1 H9B 67.6(6) . .
O7 Ca1 H9B 82.6(9) . .
O3 Ca1 H9B 83.6(8) . .
C6 Ca1 H9B 108.0(8) . .
N1 Ca1 H9B 73.3(8) . .
Ca1 Ca1 H9B 158.5(8) 2_676 .
N2 Ni1 N2 180 . 2_667
N2 Ni1 O1 99.14(8) . 2_667
N2 Ni1 O1 80.86(8) 2_667 2_667
N2 Ni1 O1 80.86(8) . .
N2 Ni1 O1 99.14(8) 2_667 .
O1 Ni1 O1 180 2_667 .
N2 Ni1 O11 88.97(9) . 2_667
N2 Ni1 O11 91.03(9) 2_667 2_667
O1 Ni1 O11 91.36(9) 2_667 2_667
O1 Ni1 O11 88.64(9) . 2_667
N2 Ni1 O11 91.03(9) . .
N2 Ni1 O11 88.97(9) 2_667 .
O1 Ni1 O11 88.64(9) 2_667 .
O1 Ni1 O11 91.36(9) . .
O11 Ni1 O11 180 2_667 .
C5 O1 Ni1 115.09(18) . .
C6 O3 Ca1 90.52(16) . .
C6 O4 Ca1 153.79(18) . 2_676
C6 O4 Ca1 95.65(16) . .
Ca1 O4 Ca1 110.52(7) 2_676 .
N1 O5 Ca1 96.85(17) . .
N1 O7 Ca1 95.70(17) . .
Ca1 O8 H8A 109(4) . .
Ca1 O8 H8B 113(4) . .
H8A O8 H8B 114.8(19) . .
Ca1 O9 H9A 119(3) . .
Ca1 O9 H9B 112(3) . .
H9A O9 H9B 116.1(19) . .
Ca1 O10 H10A 128(3) . .
Ca1 O10 H10B 117(3) . .
H10A O10 H10B 115.2(19) . .
Ni1 O11 H11A 110(3) . .
Ni1 O11 H11B 112(3) . .
H11A O11 H11B 115.4(19) . .
H12A O12 H12B 115.2(19) . .
O6 N1 O7 121.9(3) . .
O6 N1 O5 121.3(3) . .
O7 N1 O5 116.8(2) . .
O6 N1 Ca1 179.0(2) . .
O7 N1 Ca1 59.01(14) . .
O5 N1 Ca1 57.77(14) . .
C1 N2 C3 118.6(2) . .
C1 N2 Ni1 129.34(19) . .
C3 N2 Ni1 111.98(18) . .
C4 N3 C2 117.3(2) . .
N2 C1 C2 120.8(3) . .
N2 C1 H1A 119.6 . .
C2 C1 H1A 119.6 . .
N3 C2 C1 121.7(3) . .
N3 C2 H2A 119.2 . .
C1 C2 H2A 119.2 . .
N2 C3 C4 120.0(2) . .
N2 C3 C5 115.9(2) . .
C4 C3 C5 124.1(2) . .
N3 C4 C3 121.6(3) . .
N3 C4 C6 114.9(2) . .
C3 C4 C6 123.5(2) . .
O2 C5 O1 126.6(3) . .
O2 C5 C3 117.3(2) . .
O1 C5 C3 116.1(2) . .
O3 C6 O4 122.6(3) . .
O3 C6 C4 119.5(2) . .
O4 C6 C4 117.7(2) . .
O3 C6 Ca1 63.93(15) . .
O4 C6 Ca1 58.68(14) . .
C4 C6 Ca1 174.0(2) . .

loop_
_geom_bond_atom_site_label_1
_geom_bond_atom_site_label_2
_geom_bond_distance
_geom_bond_site_symmetry_2
Ca1 O9 2.354(2) .
Ca1 O4 2.3605(19) 2_676
Ca1 O10 2.365(2) .
Ca1 O8 2.446(3) .
Ca1 O4 2.474(2) .
Ca1 O5 2.477(2) .
Ca1 O7 2.505(2) .
Ca1 O3 2.589(2) .
Ca1 C6 2.882(3) .
Ca1 N1 2.908(3) .
Ca1 H9B 2.77(3) .
Ni1 N2 2.037(2) .
Ni1 N2 2.037(2) 2_667
Ni1 O1 2.049(2) 2_667
Ni1 O1 2.049(2) .
Ni1 O11 2.095(2) 2_667
Ni1 O11 2.095(2) .
O1 C5 1.252(3) .
O2 C5 1.240(4) .
O3 C6 1.243(3) .
O4 C6 1.255(3) .
O4 Ca1 2.3605(19) 2_676
O5 N1 1.255(3) .
O6 N1 1.222(3) .
O7 N1 1.249(3) .
O8 H8A 0.823(10) .
O8 H8B 0.822(10) .
O9 H9A 0.815(10) .
O9 H9B 0.820(10) .
O10 H10A 0.818(10) .
O10 H10B 0.822(10) .
O11 H11A 0.817(10) .
O11 H11B 0.819(10) .
O12 H12A 0.825(10) .
O12 H12B 0.827(10) .
N2 C1 1.325(4) .
N2 C3 1.346(3) .
N3 C4 1.335(4) .
N3 C2 1.337(4) .
C1 C2 1.381(4) .
C1 H1A 0.9300 .
C2 H2A 0.9300 .
C3 C4 1.389(4) .
C3 C5 1.509(4) .
C4 C6 1.504(4) .

loop_
_geom_torsion_atom_site_label_1
_geom_torsion_atom_site_label_2
_geom_torsion_atom_site_label_3
_geom_torsion_atom_site_label_4
_geom_torsion
_geom_torsion_site_symmetry_1
_geom_torsion_site_symmetry_4
N2 Ni1 O1 C5 -2.2(2) . .
N2 Ni1 O1 C5 177.8(2) 2_667 .
O1 Ni1 O1 C5 -59(100) 2_667 .
O11 Ni1 O1 C5 87.0(2) 2_667 .
O11 Ni1 O1 C5 -93.0(2) . .
O9 Ca1 O3 C6 -178.00(19) . .
O4 Ca1 O3 C6 -2.2(2) 2_676 .
O10 Ca1 O3 C6 90.32(19) . .
O8 Ca1 O3 C6 -82.40(19) . .
O4 Ca1 O3 C6 -0.28(16) . .
O5 Ca1 O3 C6 -128.40(19) . .
O7 Ca1 O3 C6 131.71(19) . .
N1 Ca1 O3 C6 -176.12(19) . .
Ca1 Ca1 O3 C6 -1.27(17) 2_676 .
O9 Ca1 O4 C6 3.1(2) . .
O4 Ca1 O4 C6 178.5(2) 2_676 .
O10 Ca1 O4 C6 -81.48(18) . .
O8 Ca1 O4 C6 87.65(18) . .
O5 Ca1 O4 C6 132.48(17) . .
O7 Ca1 O4 C6 -136.80(18) . .
O3 Ca1 O4 C6 0.28(16) . .
N1 Ca1 O4 C6 176.66(18) . .
Ca1 Ca1 O4 C6 178.5(2) 2_676 .
O9 Ca1 O4 Ca1 -175.36(9) . 2_676
O4 Ca1 O4 Ca1 0.0 2_676 2_676
O10 Ca1 O4 Ca1 100.01(10) . 2_676
O8 Ca1 O4 Ca1 -90.86(10) . 2_676
O5 Ca1 O4 Ca1 -46.03(15) . 2_676
O7 Ca1 O4 Ca1 44.70(16) . 2_676
O3 Ca1 O4 Ca1 -178.22(13) . 2_676
C6 Ca1 O4 Ca1 -178.5(2) . 2_676
N1 Ca1 O4 Ca1 -1.8(2) . 2_676
O9 Ca1 O5 N1 -86.64(18) . .
O4 Ca1 O5 N1 88.42(17) 2_676 .
O10 Ca1 O5 N1 -5.5(2) . .
O8 Ca1 O5 N1 176.76(19) . .
O4 Ca1 O5 N1 131.20(16) . .
O7 Ca1 O5 N1 0.69(16) . .
O3 Ca1 O5 N1 -135.97(16) . .
C6 Ca1 O5 N1 175.92(17) . .
Ca1 Ca1 O5 N1 105.04(16) 2_676 .
O9 Ca1 O7 N1 82.31(18) . .
O4 Ca1 O7 N1 -86.66(18) 2_676 .
O10 Ca1 O7 N1 174.2(2) . .
O8 Ca1 O7 N1 -5.4(2) . .
O4 Ca1 O7 N1 -128.16(17) . .
O5 Ca1 O7 N1 -0.70(16) . .
O3 Ca1 O7 N1 131.89(18) . .
C6 Ca1 O7 N1 -175.34(18) . .
Ca1 Ca1 O7 N1 -102.34(17) 2_676 .
Ca1 O7 N1 O6 179.9(3) . .
Ca1 O7 N1 O5 1.2(3) . .
Ca1 O5 N1 O6 -180.0(3) . .
Ca1 O5 N1 O7 -1.2(3) . .
O9 Ca1 N1 O6 90(14) . .
O4 Ca1 N1 O6 -86(14) 2_676 .
O10 Ca1 N1 O6 178(100) . .
O8 Ca1 N1 O6 -1(14) . .
O4 Ca1 N1 O6 -84(14) . .
O5 Ca1 N1 O6 2(14) . .
O7 Ca1 N1 O6 -176(100) . .
O3 Ca1 N1 O6 89(14) . .
C6 Ca1 N1 O6 -48(15) . .
Ca1 Ca1 N1 O6 -86(14) 2_676 .
O9 Ca1 N1 O7 -93.05(19) . .
O4 Ca1 N1 O7 90.35(18) 2_676 .
O10 Ca1 N1 O7 -5.8(2) . .
O8 Ca1 N1 O7 175.56(19) . .
O4 Ca1 N1 O7 92.1(2) . .
O5 Ca1 N1 O7 178.7(3) . .
O3 Ca1 N1 O7 -94.9(3) . .
C6 Ca1 N1 O7 128.8(18) . .
Ca1 Ca1 N1 O7 90.93(18) 2_676 .
O9 Ca1 N1 O5 88.20(18) . .
O4 Ca1 N1 O5 -88.39(17) 2_676 .
O10 Ca1 N1 O5 175.50(18) . .
O8 Ca1 N1 O5 -3.18(19) . .
O4 Ca1 N1 O5 -86.6(2) . .
O7 Ca1 N1 O5 -178.7(3) . .
O3 Ca1 N1 O5 86.3(3) . .
C6 Ca1 N1 O5 -49.9(19) . .
Ca1 Ca1 N1 O5 -87.82(17) 2_676 .
N2 Ni1 N2 C1 -152(100) 2_667 .
O1 Ni1 N2 C1 -1.4(3) 2_667 .
O1 Ni1 N2 C1 178.6(3) . .
O11 Ni1 N2 C1 89.8(3) 2_667 .
O11 Ni1 N2 C1 -90.2(3) . .
N2 Ni1 N2 C3 31(100) 2_667 .
O1 Ni1 N2 C3 -178.39(18) 2_667 .
O1 Ni1 N2 C3 1.61(18) . .
O11 Ni1 N2 C3 -87.18(19) 2_667 .
O11 Ni1 N2 C3 92.82(19) . .
C3 N2 C1 C2 0.1(4) . .
Ni1 N2 C1 C2 -176.7(2) . .
C4 N3 C2 C1 -1.0(4) . .
N2 C1 C2 N3 0.1(5) . .
C1 N2 C3 C4 0.4(4) . .
Ni1 N2 C3 C4 177.78(19) . .
C1 N2 C3 C5 -178.3(2) . .
Ni1 N2 C3 C5 -1.0(3) . .
C2 N3 C4 C3 1.6(4) . .
C2 N3 C4 C6 -179.0(2) . .
N2 C3 C4 N3 -1.4(4) . .
C5 C3 C4 N3 177.3(2) . .
N2 C3 C4 C6 179.3(2) . .
C5 C3 C4 C6 -2.0(4) . .
Ni1 O1 C5 O2 -177.5(2) . .
Ni1 O1 C5 C3 2.2(3) . .
N2 C3 C5 O2 178.9(3) . .
C4 C3 C5 O2 0.2(4) . .
N2 C3 C5 O1 -0.8(4) . .
C4 C3 C5 O1 -179.5(3) . .
Ca1 O3 C6 O4 0.5(3) . .
Ca1 O3 C6 C4 -174.5(2) . .
Ca1 O4 C6 O3 176.3(3) 2_676 .
Ca1 O4 C6 O3 -0.5(3) . .
Ca1 O4 C6 C4 -8.6(6) 2_676 .
Ca1 O4 C6 C4 174.5(2) . .
Ca1 O4 C6 Ca1 176.8(5) 2_676 .
N3 C4 C6 O3 89.0(3) . .
C3 C4 C6 O3 -91.6(3) . .
N3 C4 C6 O4 -86.2(3) . .
C3 C4 C6 O4 93.2(3) . .
N3 C4 C6 Ca1 -34.5(19) . .
C3 C4 C6 Ca1 144.8(17) . .
O9 Ca1 C6 O3 2.0(2) . .
O4 Ca1 C6 O3 178.09(18) 2_676 .
O10 Ca1 C6 O3 -85.34(19) . .
O8 Ca1 C6 O3 92.69(19) . .
O4 Ca1 C6 O3 179.5(3) . .
O5 Ca1 C6 O3 93.5(2) . .
O7 Ca1 C6 O3 -95.6(3) . .
N1 Ca1 C6 O3 139.8(18) . .
Ca1 Ca1 C6 O3 178.5(2) 2_676 .
O9 Ca1 C6 O4 -177.48(17) . .
O4 Ca1 C6 O4 -1.4(2) 2_676 .
O10 Ca1 C6 O4 95.16(18) . .
O8 Ca1 C6 O4 -86.80(18) . .
O5 Ca1 C6 O4 -86.0(2) . .
O7 Ca1 C6 O4 84.9(3) . .
O3 Ca1 C6 O4 -179.5(3) . .
N1 Ca1 C6 O4 -39.7(19) . .
Ca1 Ca1 C6 O4 -0.97(14) 2_676 .
O9 Ca1 C6 C4 128.1(18) . .
O4 Ca1 C6 C4 -55.8(18) 2_676 .
O10 Ca1 C6 C4 40.8(18) . .
O8 Ca1 C6 C4 -141.2(18) . .
O4 Ca1 C6 C4 -54.4(17) . .
O5 Ca1 C6 C4 -140.4(17) . .
O7 Ca1 C6 C4 30.5(19) . .
O3 Ca1 C6 C4 126.1(19) . .
N1 Ca1 C6 C4 -94(3) . .
Ca1 Ca1 C6 C4 -55.3(18) 2_676 .
